data_7151715
loop_
_publ_author_name
'Pozharskii, Alexander F.'
'Povalyakhina, Maria A.'
'Degtyarev, Alexander V.'
'Ryabtsova, Oxana V.'
'Ozeryanskii, Valery A.'
'Dyablo, Olga V.'
'Tkachuk, Anna V.'
'Kazheva, Olga N.'
'Chekhlov, Anatolii N.'
'Dyachenko, Oleg A.'

_publ_section_title
;
 Naphthalene proton sponges as hydride donors: diverse appearances of
 the tert-amino-effect.
;
_journal_issue 6
_journal_name_full 'Organic &amp; biomolecular chemistry'
_journal_page_first 1887
_journal_page_last 1900
_journal_paper_doi 10.1039/C0OB00899K
_journal_volume 9
_journal_year 2011
_chemical_formula_moiety 'C20 H32 N4'
_chemical_formula_sum 'C20 H32 N4'
_chemical_formula_weight 328.50
_chemical_name_systematic
;
?
;
_space_group_IT_number 7
_symmetry_cell_setting monoclinic
_symmetry_space_group_name_Hall 'P -2yc'
_symmetry_space_group_name_H-M 'P 1 c 1'
_atom_sites_solution_hydrogens geom
_atom_sites_solution_primary direct
_atom_sites_solution_secondary difmap
_audit_creation_method SHELXL-97
_cell_angle_alpha 90.00
_cell_angle_beta 92.8910(10)
_cell_angle_gamma 90.00
_cell_formula_units_Z 6
_cell_length_a 34.582(2)
_cell_length_b 10.1577(6)
_cell_length_c 8.3390(5)
_cell_measurement_reflns_used 819
_cell_measurement_temperature 295(2)
_cell_measurement_theta_max 27
_cell_measurement_theta_min 3
_cell_volume 2925.5(3)
_computing_cell_refinement 'Bruker SAINT'
_computing_data_collection 'Bruker APEX II'
_computing_data_reduction 'Bruker SAINT'
_computing_molecular_graphics 'Bruker SHELXTL'
_computing_publication_material 'Bruker SHELXTL'
_computing_structure_refinement 'SHELXL-97 (Sheldrick, 1997)'
_computing_structure_solution 'SHELXS-97 (Sheldrick, 1997)'
_diffrn_ambient_temperature 295(2)
_diffrn_measured_fraction_theta_full 0.994
_diffrn_measured_fraction_theta_max 0.994
_diffrn_measurement_device_type 'Bruker APEX II CCD area detector''
_diffrn_measurement_method 'omega scans'
_diffrn_radiation_monochromator graphite
_diffrn_radiation_source 'fine-focus sealed tube'
_diffrn_radiation_type MoK\a
_diffrn_radiation_wavelength 0.71073
_diffrn_reflns_av_R_equivalents 0.0344
_diffrn_reflns_av_sigmaI/netI 0.0508
_diffrn_reflns_limit_h_max 44
_diffrn_reflns_limit_h_min -44
_diffrn_reflns_limit_k_max 12
_diffrn_reflns_limit_k_min -12
_diffrn_reflns_limit_l_max 10
_diffrn_reflns_limit_l_min -10
_diffrn_reflns_number 29486
_diffrn_reflns_theta_full 27.00
_diffrn_reflns_theta_max 27.00
_diffrn_reflns_theta_min 1.77
_exptl_absorpt_coefficient_mu 0.067
_exptl_absorpt_correction_type none
_exptl_crystal_colour 'pale yellow'
_exptl_crystal_density_diffrn 1.119
_exptl_crystal_density_method 'not measured'
_exptl_crystal_description plate
_exptl_crystal_F_000 1080
_exptl_crystal_size_max 0.35
_exptl_crystal_size_mid 0.30
_exptl_crystal_size_min 0.15
_refine_diff_density_max 0.156
_refine_diff_density_min -0.130
_refine_diff_density_rms 0.027
_refine_ls_abs_structure_details 'Flack H D (1983), Acta Cryst. A39, 876-881'
_refine_ls_abs_structure_Flack 0.6(17)
_refine_ls_extinction_method none
_refine_ls_goodness_of_fit_ref 1.012
_refine_ls_hydrogen_treatment constr
_refine_ls_matrix_type full
_refine_ls_number_parameters 673
_refine_ls_number_reflns 12592
_refine_ls_number_restraints 2
_refine_ls_restrained_S_all 1.012
_refine_ls_R_factor_all 0.1034
_refine_ls_R_factor_gt 0.0464
_refine_ls_shift/su_max 0.004
_refine_ls_shift/su_mean 0.000
_refine_ls_structure_factor_coef Fsqd
_refine_ls_weighting_details 'calc w=1/[\s^2^(Fo^2^)+(0.0345P)^2^+0.2100P] where P=(Fo^2^+2Fc^2^)/3'
_refine_ls_weighting_scheme calc
_refine_ls_wR_factor_gt 0.0870
_refine_ls_wR_factor_ref 0.1043
_reflns_number_gt 7117
_reflns_number_total 12592
_reflns_threshold_expression I>2\s(I)
_cod_data_source_file C0OB00899K.TXT
_cod_data_source_block fin
_cod_depositor_comments
;
The following automatic conversions were performed:
'_symmetry_cell_setting' value 'Monoclinic' changed to 'monoclinic'
according to '/home/saulius/struct/CIF-dictionaries/cif_core.dic'
dictionary named 'cif_core.dic' version 2.4.1 from 2010-06-29.

Automatic conversion script
Id: cif_fix_enum 1555 2011-01-17 13:19:09Z saulius 
;
_cod_original_sg_symbol_H-M 'P c'
_cod_database_code 7151715

loop_
_symmetry_equiv_pos_as_xyz
'x, y, z'
'x, -y, z+1/2'

loop_
_atom_site_label
_atom_site_type_symbol
_atom_site_fract_x
_atom_site_fract_y
_atom_site_fract_z
_atom_site_U_iso_or_equiv
_atom_site_adp_type
_atom_site_occupancy
_atom_site_symmetry_multiplicity
_atom_site_calc_flag
_atom_site_refinement_flags
_atom_site_disorder_assembly
_atom_site_disorder_group
N11 N 0.19893(6) 0.1760(2) 0.7019(2) 0.0502(6) Uani 1 1 d . . .
N12 N 0.11905(6) 0.1732(2) 0.6387(2) 0.0474(6) Uani 1 1 d . . .
N13 N 0.02787(6) 0.3456(2) 0.3625(3) 0.0531(6) Uani 1 1 d . . .
N14 N 0.30534(6) 0.2254(3) 0.4909(3) 0.0647(7) Uani 1 1 d . . .
C11 C 0.20103(8) 0.2481(3) 0.5562(3) 0.0437(7) Uani 1 1 d . . .
C12 C 0.23649(8) 0.2917(3) 0.5084(3) 0.0529(7) Uani 1 1 d . . .
C13 C 0.23920(9) 0.3685(3) 0.3705(4) 0.0618(8) Uani 1 1 d . . .
H13A H 0.2631 0.4026 0.3450 0.074 Uiso 1 1 calc R . .
C14 C 0.20733(9) 0.3943(3) 0.2729(3) 0.0589(8) Uani 1 1 d . . .
H14A H 0.2096 0.4444 0.1805 0.071 Uiso 1 1 calc R . .
C15 C 0.17084(8) 0.3450(2) 0.3119(3) 0.0459(6) Uani 1 1 d . . .
C16 C 0.13840(8) 0.3697(3) 0.2040(3) 0.0551(8) Uani 1 1 d . . .
H16A H 0.1420 0.4136 0.1080 0.066 Uiso 1 1 calc R . .
C17 C 0.10282(8) 0.3305(3) 0.2387(3) 0.0553(7) Uani 1 1 d . . .
H17A H 0.0823 0.3432 0.1640 0.066 Uiso 1 1 calc R . .
C18 C 0.09617(7) 0.2705(3) 0.3867(3) 0.0463(7) Uani 1 1 d . . .
C19 C 0.12687(8) 0.2396(2) 0.4938(3) 0.0409(6) Uani 1 1 d . . .
C110 C 0.16596(8) 0.2756(2) 0.4581(3) 0.0402(7) Uani 1 1 d . . .
C111 C 0.19579(9) 0.0353(3) 0.6916(4) 0.0740(9) Uani 1 1 d . . .
H11A H 0.1826 0.0115 0.5918 0.111 Uiso 1 1 calc R . .
H11B H 0.1815 0.0032 0.7793 0.111 Uiso 1 1 calc R . .
H11C H 0.2212 -0.0029 0.6970 0.111 Uiso 1 1 calc R . .
C112 C 0.21489(9) 0.2276(3) 0.8522(3) 0.0712(9) Uani 1 1 d . . .
H11D H 0.2195 0.3203 0.8415 0.107 Uiso 1 1 calc R . .
H11E H 0.2389 0.1838 0.8806 0.107 Uiso 1 1 calc R . .
H11F H 0.1969 0.2132 0.9346 0.107 Uiso 1 1 calc R . .
C113 C 0.11814(9) 0.2487(3) 0.7837(3) 0.0660(8) Uani 1 1 d . . .
H11G H 0.1355 0.3220 0.7780 0.099 Uiso 1 1 calc R . .
H11H H 0.1259 0.1942 0.8736 0.099 Uiso 1 1 calc R . .
H11I H 0.0923 0.2804 0.7964 0.099 Uiso 1 1 calc R . .
C114 C 0.09906(9) 0.0483(3) 0.6349(4) 0.0668(8) Uani 1 1 d . . .
H11J H 0.1001 0.0104 0.5297 0.100 Uiso 1 1 calc R . .
H11K H 0.0725 0.0615 0.6599 0.100 Uiso 1 1 calc R . .
H11L H 0.1113 -0.0101 0.7125 0.100 Uiso 1 1 calc R . .
C115 C 0.27366(9) 0.2531(4) 0.5985(3) 0.0602(9) Uani 1 1 d . . .
H11M H 0.2816 0.3237 0.6713 0.072 Uiso 1 1 calc R . .
H11N H 0.2691 0.1754 0.6625 0.072 Uiso 1 1 calc R . .
C116 C 0.29695(10) 0.1090(4) 0.3947(4) 0.0916(11) Uani 1 1 d . . .
H11O H 0.3182 0.0915 0.3281 0.137 Uiso 1 1 calc R . .
H11P H 0.2739 0.1233 0.3282 0.137 Uiso 1 1 calc R . .
H11Q H 0.2932 0.0351 0.4640 0.137 Uiso 1 1 calc R . .
C117 C 0.34122(10) 0.2090(5) 0.5839(4) 0.0882(13) Uani 1 1 d . . .
H11R H 0.3619 0.1957 0.5131 0.132 Uiso 1 1 calc R . .
H11S H 0.3393 0.1340 0.6531 0.132 Uiso 1 1 calc R . .
H11T H 0.3463 0.2864 0.6476 0.132 Uiso 1 1 calc R . .
C118 C 0.05430(8) 0.2473(3) 0.4289(3) 0.0573(8) Uani 1 1 d . . .
H11U H 0.0461 0.1614 0.3895 0.069 Uiso 1 1 calc R . .
H11V H 0.0530 0.2468 0.5448 0.069 Uiso 1 1 calc R . .
C119 C 0.03523(10) 0.4736(3) 0.4344(4) 0.0822(10) Uani 1 1 d . . .
H11W H 0.0614 0.4994 0.4180 0.123 Uiso 1 1 calc R . .
H11X H 0.0313 0.4692 0.5474 0.123 Uiso 1 1 calc R . .
H11Y H 0.0178 0.5371 0.3853 0.123 Uiso 1 1 calc R . .
C120 C -0.01183(9) 0.3062(4) 0.3909(5) 0.0790(11) Uani 1 1 d . . .
H12A H -0.0294 0.3736 0.3523 0.118 Uiso 1 1 calc R . .
H12B H -0.0145 0.2937 0.5040 0.118 Uiso 1 1 calc R . .
H12C H -0.0177 0.2253 0.3352 0.118 Uiso 1 1 calc R . .
N21 N 0.54730(7) 0.3260(2) 0.0018(3) 0.0477(6) Uani 1 1 d . . .
N22 N 0.46793(7) 0.3234(2) -0.0738(3) 0.0497(6) Uani 1 1 d . . .
N23 N 0.63457(7) 0.1451(3) 0.2870(3) 0.0625(7) Uani 1 1 d . . .
N24 N 0.36079(7) 0.2762(3) 0.1266(3) 0.0639(7) Uani 1 1 d . . .
C21 C 0.53861(8) 0.2619(3) 0.1456(3) 0.0407(7) Uani 1 1 d . . .
C22 C 0.56824(9) 0.2317(3) 0.2590(3) 0.0493(8) Uani 1 1 d . . .
C23 C 0.55946(9) 0.1748(3) 0.4070(4) 0.0601(9) Uani 1 1 d . . .
H23A H 0.5790 0.1651 0.4869 0.072 Uiso 1 1 calc R . .
C24 C 0.52338(9) 0.1342(3) 0.4350(3) 0.0549(8) Uani 1 1 d . . .
H24A H 0.5186 0.0932 0.5317 0.066 Uiso 1 1 calc R . .
C25 C 0.49301(8) 0.1531(3) 0.3197(3) 0.0471(7) Uani 1 1 d . . .
C26 C 0.45567(9) 0.1064(3) 0.3521(4) 0.0558(8) Uani 1 1 d . . .
H26A H 0.4522 0.0593 0.4459 0.067 Uiso 1 1 calc R . .
C27 C 0.42522(9) 0.1287(3) 0.2506(4) 0.0599(9) Uani 1 1 d . . .
H27A H 0.4013 0.0917 0.2707 0.072 Uiso 1 1 calc R . .
C28 C 0.42896(8) 0.2075(3) 0.1137(3) 0.0499(8) Uani 1 1 d . . .
C29 C 0.46508(8) 0.2522(3) 0.0697(3) 0.0429(7) Uani 1 1 d . . .
C210 C 0.49903(8) 0.2241(3) 0.1744(3) 0.0411(7) Uani 1 1 d . . .
C211 C 0.56797(10) 0.4479(3) 0.0051(4) 0.0682(9) Uani 1 1 d . . .
H21B H 0.5659 0.4890 0.1080 0.102 Uiso 1 1 calc R . .
H21C H 0.5572 0.5049 -0.0773 0.102 Uiso 1 1 calc R . .
H21D H 0.5947 0.4316 -0.0131 0.102 Uiso 1 1 calc R . .
C212 C 0.54965(9) 0.2500(3) -0.1431(3) 0.0697(9) Uani 1 1 d . . .
H21E H 0.5353 0.1697 -0.1334 0.105 Uiso 1 1 calc R . .
H21F H 0.5763 0.2299 -0.1601 0.105 Uiso 1 1 calc R . .
H21G H 0.5389 0.2998 -0.2325 0.105 Uiso 1 1 calc R . .
C213 C 0.47112(10) 0.4653(3) -0.0629(4) 0.0724(9) Uani 1 1 d . . .
H21H H 0.4871 0.4884 0.0305 0.109 Uiso 1 1 calc R . .
H21I H 0.4458 0.5029 -0.0547 0.109 Uiso 1 1 calc R . .
H21J H 0.4826 0.4987 -0.1571 0.109 Uiso 1 1 calc R . .
C214 C 0.45310(9) 0.2707(4) -0.2239(3) 0.0671(9) Uani 1 1 d . . .
H21K H 0.4524 0.1764 -0.2174 0.101 Uiso 1 1 calc R . .
H21L H 0.4696 0.2967 -0.3076 0.101 Uiso 1 1 calc R . .
H21M H 0.4274 0.3037 -0.2472 0.101 Uiso 1 1 calc R . .
C215 C 0.61063(8) 0.2530(3) 0.2273(4) 0.0534(8) Uani 1 1 d . . .
H21N H 0.6134 0.2623 0.1127 0.064 Uiso 1 1 calc R . .
H21O H 0.6195 0.3340 0.2786 0.064 Uiso 1 1 calc R . .
C216 C 0.67544(10) 0.1760(5) 0.2749(5) 0.0872(12) Uani 1 1 d . . .
H21P H 0.6817 0.2534 0.3368 0.131 Uiso 1 1 calc R . .
H21Q H 0.6807 0.1913 0.1645 0.131 Uiso 1 1 calc R . .
H21R H 0.6908 0.1034 0.3153 0.131 Uiso 1 1 calc R . .
C217 C 0.62552(12) 0.0277(4) 0.1982(5) 0.1005(13) Uani 1 1 d . . .
H21S H 0.5989 0.0045 0.2110 0.151 Uiso 1 1 calc R . .
H21T H 0.6420 -0.0426 0.2375 0.151 Uiso 1 1 calc R . .
H21U H 0.6296 0.0424 0.0866 0.151 Uiso 1 1 calc R . .
C218 C 0.39167(9) 0.2478(4) 0.0194(4) 0.0670(10) Uani 1 1 d . . .
H21V H 0.3966 0.3252 -0.0445 0.080 Uiso 1 1 calc R . .
H21W H 0.3836 0.1773 -0.0531 0.080 Uiso 1 1 calc R . .
C219 C 0.36850(11) 0.3931(4) 0.2195(5) 0.0886(11) Uani 1 1 d . . .
H21X H 0.3912 0.3799 0.2888 0.133 Uiso 1 1 calc R . .
H21Y H 0.3468 0.4118 0.2832 0.133 Uiso 1 1 calc R . .
H21Z H 0.3727 0.4657 0.1488 0.133 Uiso 1 1 calc R . .
C220 C 0.32385(10) 0.2940(5) 0.0332(5) 0.0932(13) Uani 1 1 d . . .
H22A H 0.3038 0.3153 0.1046 0.140 Uiso 1 1 calc R . .
H22B H 0.3172 0.2140 -0.0231 0.140 Uiso 1 1 calc R . .
H22C H 0.3264 0.3642 -0.0426 0.140 Uiso 1 1 calc R . .
N31 N 0.86488(6) 0.1751(2) 1.0474(2) 0.0453(6) Uani 1 1 d . . .
N32 N 0.78601(6) 0.1738(2) 0.9599(2) 0.0444(5) Uani 1 1 d . . .
N33 N 0.97428(6) 0.2104(2) 0.8663(3) 0.0567(6) Uani 1 1 d . . .
N34 N 0.70075(6) 0.3549(2) 0.6685(3) 0.0568(6) Uani 1 1 d . . .
C31 C 0.86969(7) 0.2464(2) 0.9027(3) 0.0398(6) Uani 1 1 d . . .
C32 C 0.90614(8) 0.2854(3) 0.8653(3) 0.0471(7) Uani 1 1 d . . .
C33 C 0.91131(8) 0.3624(3) 0.7276(3) 0.0543(7) Uani 1 1 d . . .
H33A H 0.9358 0.3948 0.7079 0.065 Uiso 1 1 calc R . .
C34 C 0.88107(8) 0.3899(3) 0.6236(3) 0.0525(7) Uani 1 1 d . . .
H34A H 0.8852 0.4396 0.5325 0.063 Uiso 1 1 calc R . .
C35 C 0.84364(8) 0.3449(2) 0.6506(3) 0.0432(6) Uani 1 1 d . . .
C36 C 0.81323(8) 0.3688(3) 0.5353(3) 0.0542(8) Uani 1 1 d . . .
H36A H 0.8186 0.4118 0.4405 0.065 Uiso 1 1 calc R . .
C37 C 0.77634(8) 0.3308(3) 0.5587(3) 0.0547(8) Uani 1 1 d . . .
H37A H 0.7570 0.3449 0.4790 0.066 Uiso 1 1 calc R . .
C38 C 0.76741(8) 0.2707(3) 0.7022(3) 0.0454(6) Uani 1 1 d . . .
C39 C 0.79639(8) 0.2400(3) 0.8190(3) 0.0394(6) Uani 1 1 d . . .
C310 C 0.83626(8) 0.2752(2) 0.7949(3) 0.0371(6) Uani 1 1 d . . .
C311 C 0.86149(9) 0.0351(3) 1.0421(4) 0.0646(8) Uani 1 1 d . . .
H31A H 0.8507 0.0088 0.9387 0.097 Uiso 1 1 calc R . .
H31B H 0.8449 0.0062 1.1240 0.097 Uiso 1 1 calc R . .
H31C H 0.8866 -0.0038 1.0599 0.097 Uiso 1 1 calc R . .
C312 C 0.87845(9) 0.2294(3) 1.2008(3) 0.0631(8) Uani 1 1 d . . .
H31D H 0.8594 0.2147 1.2785 0.095 Uiso 1 1 calc R . .
H31E H 0.8827 0.3223 1.1897 0.095 Uiso 1 1 calc R . .
H31F H 0.9022 0.1873 1.2358 0.095 Uiso 1 1 calc R . .
C313 C 0.76547(9) 0.0494(3) 0.9522(4) 0.0650(8) Uani 1 1 d . . .
H31G H 0.7655 0.0152 0.8449 0.097 Uiso 1 1 calc R . .
H31H H 0.7393 0.0627 0.9815 0.097 Uiso 1 1 calc R . .
H31I H 0.7780 -0.0120 1.0251 0.097 Uiso 1 1 calc R . .
C314 C 0.78235(8) 0.2485(3) 1.1047(3) 0.0622(8) Uani 1 1 d . . .
H31J H 0.7995 0.3228 1.1046 0.093 Uiso 1 1 calc R . .
H31K H 0.7889 0.1939 1.1960 0.093 Uiso 1 1 calc R . .
H31L H 0.7562 0.2788 1.1103 0.093 Uiso 1 1 calc R . .
C315 C 0.94201(8) 0.2428(3) 0.9638(3) 0.0563(8) Uani 1 1 d . . .
H31M H 0.9498 0.3131 1.0373 0.068 Uiso 1 1 calc R . .
H31N H 0.9357 0.1665 1.0274 0.068 Uiso 1 1 calc R . .
C316 C 0.96540(10) 0.0989(4) 0.7645(4) 0.0849(10) Uani 1 1 d . . .
H31O H 0.9423 0.1164 0.6995 0.127 Uiso 1 1 calc R . .
H31P H 0.9615 0.0226 0.8297 0.127 Uiso 1 1 calc R . .
H31Q H 0.9865 0.0832 0.6964 0.127 Uiso 1 1 calc R . .
C317 C 1.00859(9) 0.1852(4) 0.9692(4) 0.0764(10) Uani 1 1 d . . .
H31R H 1.0305 0.1733 0.9043 0.115 Uiso 1 1 calc R . .
H31S H 1.0048 0.1070 1.0311 0.115 Uiso 1 1 calc R . .
H31T H 1.0132 0.2585 1.0402 0.115 Uiso 1 1 calc R . .
C318 C 0.72513(9) 0.2475(3) 0.7288(4) 0.0554(8) Uani 1 1 d . . .
H31U H 0.7170 0.1665 0.6756 0.066 Uiso 1 1 calc R . .
H31V H 0.7217 0.2367 0.8429 0.066 Uiso 1 1 calc R . .
C319 C 0.70871(11) 0.4740(3) 0.7599(5) 0.0974(12) Uani 1 1 d . . .
H31W H 0.6928 0.5442 0.7168 0.146 Uiso 1 1 calc R . .
H31X H 0.7355 0.4972 0.7532 0.146 Uiso 1 1 calc R . .
H31Y H 0.7032 0.4595 0.8701 0.146 Uiso 1 1 calc R . .
C320 C 0.66034(10) 0.3224(4) 0.6764(5) 0.0811(11) Uani 1 1 d . . .
H32A H 0.6449 0.3965 0.6414 0.122 Uiso 1 1 calc R . .
H32B H 0.6549 0.3008 0.7851 0.122 Uiso 1 1 calc R . .
H32C H 0.6543 0.2483 0.6081 0.122 Uiso 1 1 calc R . .

loop_
_atom_site_aniso_label
_atom_site_aniso_U_11
_atom_site_aniso_U_22
_atom_site_aniso_U_33
_atom_site_aniso_U_23
_atom_site_aniso_U_13
_atom_site_aniso_U_12
N11 0.0590(15) 0.0500(15) 0.0411(13) 0.0029(12) -0.0032(11) 0.0004(12)
N12 0.0547(14) 0.0492(15) 0.0387(13) 0.0037(11) 0.0050(10) -0.0050(11)
N13 0.0489(13) 0.0574(15) 0.0524(13) -0.0042(12) -0.0033(10) 0.0041(11)
N14 0.0463(14) 0.0840(18) 0.0641(15) -0.0071(14) 0.0049(12) -0.0055(12)
C11 0.0542(17) 0.0458(16) 0.0317(14) -0.0012(13) 0.0067(12) 0.0016(13)
C12 0.0539(18) 0.0598(19) 0.0451(16) -0.0013(14) 0.0051(13) 0.0003(14)
C13 0.0560(19) 0.068(2) 0.0625(19) 0.0030(17) 0.0138(16) -0.0088(16)
C14 0.066(2) 0.062(2) 0.0497(16) 0.0115(15) 0.0102(15) 0.0008(15)
C15 0.0569(17) 0.0460(15) 0.0355(14) 0.0026(12) 0.0096(13) 0.0063(13)
C16 0.066(2) 0.057(2) 0.0423(16) 0.0079(15) 0.0021(14) 0.0075(15)
C17 0.0566(19) 0.0656(19) 0.0431(16) 0.0046(14) -0.0048(13) 0.0098(14)
C18 0.0520(17) 0.0459(17) 0.0409(15) -0.0016(13) 0.0021(13) -0.0011(13)
C19 0.0516(17) 0.0391(15) 0.0323(13) -0.0005(12) 0.0053(12) 0.0050(12)
C110 0.0488(15) 0.0363(17) 0.0358(15) -0.0055(12) 0.0044(12) 0.0053(12)
C111 0.094(2) 0.063(2) 0.064(2) 0.0107(17) -0.0069(17) 0.0153(18)
C112 0.078(2) 0.093(2) 0.0418(16) 0.0000(17) -0.0028(14) -0.0034(18)
C113 0.077(2) 0.077(2) 0.0456(15) -0.0036(16) 0.0169(14) 0.0017(16)
C114 0.077(2) 0.0521(19) 0.072(2) 0.0133(16) 0.0068(16) -0.0037(16)
C115 0.0466(17) 0.083(3) 0.0515(17) -0.0039(16) 0.0048(14) 0.0024(16)
C116 0.072(2) 0.106(3) 0.097(3) -0.030(2) 0.0020(19) 0.004(2)
C117 0.049(2) 0.131(4) 0.084(2) -0.008(2) -0.0080(19) 0.010(2)
C118 0.0516(18) 0.066(2) 0.0542(17) 0.0031(16) 0.0033(14) -0.0050(15)
C119 0.085(2) 0.068(2) 0.093(3) -0.0183(19) 0.0020(19) 0.0112(18)
C120 0.050(2) 0.102(3) 0.085(2) -0.004(2) 0.0063(17) 0.0011(18)
N21 0.0560(15) 0.0499(16) 0.0377(14) 0.0036(12) 0.0075(11) -0.0027(12)
N22 0.0624(16) 0.0502(17) 0.0361(14) 0.0032(12) -0.0014(12) 0.0056(13)
N23 0.0551(17) 0.0550(17) 0.0775(18) 0.0001(15) 0.0044(13) 0.0027(13)
N24 0.0419(15) 0.088(2) 0.0619(16) -0.0063(15) 0.0000(12) -0.0047(13)
C21 0.0486(17) 0.0366(17) 0.0373(14) -0.0017(14) 0.0049(13) 0.0007(13)
C22 0.0582(19) 0.0470(18) 0.0425(16) 0.0050(14) 0.0022(15) 0.0069(15)
C23 0.063(2) 0.069(2) 0.047(2) 0.0079(17) -0.0084(16) 0.0037(17)
C24 0.068(2) 0.061(2) 0.0367(17) 0.0153(15) 0.0107(16) 0.0100(16)
C25 0.0499(18) 0.0490(18) 0.0426(17) -0.0009(14) 0.0046(14) 0.0022(14)
C26 0.069(2) 0.058(2) 0.0418(16) 0.0139(15) 0.0158(16) 0.0039(16)
C27 0.0509(19) 0.072(2) 0.058(2) 0.0030(18) 0.0110(16) -0.0092(17)
C28 0.0467(18) 0.059(2) 0.0436(17) -0.0022(15) 0.0026(14) 0.0024(15)
C29 0.0486(17) 0.0405(18) 0.0398(16) -0.0034(15) 0.0053(13) 0.0046(14)
C210 0.0539(18) 0.0370(14) 0.0331(15) 0.0005(13) 0.0081(13) 0.0077(14)
C211 0.079(2) 0.057(2) 0.070(2) 0.0099(18) 0.0103(18) -0.0138(18)
C212 0.077(2) 0.089(3) 0.0447(16) -0.0103(19) 0.0183(15) -0.0012(18)
C213 0.093(3) 0.052(2) 0.072(2) 0.0147(18) -0.0009(18) 0.0085(19)
C214 0.072(2) 0.087(3) 0.0417(17) 0.0029(17) -0.0023(15) -0.0041(18)
C215 0.0517(19) 0.053(2) 0.0553(18) 0.0080(16) -0.0029(15) -0.0008(16)
C216 0.059(2) 0.091(3) 0.111(3) 0.015(2) 0.001(2) 0.011(2)
C217 0.104(3) 0.072(3) 0.128(4) -0.033(3) 0.034(3) -0.006(2)
C218 0.063(2) 0.088(3) 0.0495(18) -0.0043(18) 0.0006(16) -0.0021(19)
C219 0.086(3) 0.079(3) 0.100(3) -0.020(2) 0.001(2) 0.009(2)
C220 0.055(2) 0.135(4) 0.088(3) 0.002(3) -0.0080(19) -0.006(2)
N31 0.0514(14) 0.0483(15) 0.0364(12) 0.0055(11) 0.0031(10) -0.0048(11)
N32 0.0525(14) 0.0432(13) 0.0377(12) 0.0028(11) 0.0059(10) -0.0080(11)
N33 0.0492(14) 0.0557(15) 0.0655(15) -0.0034(12) 0.0060(12) 0.0004(11)
N34 0.0523(14) 0.0517(15) 0.0663(16) 0.0017(13) -0.0001(12) 0.0064(12)
C31 0.0492(17) 0.0376(15) 0.0327(13) -0.0026(12) 0.0036(12) 0.0048(12)
C32 0.0497(17) 0.0453(18) 0.0468(16) -0.0050(13) 0.0084(13) 0.0007(13)
C33 0.0535(18) 0.0562(18) 0.0544(17) 0.0043(14) 0.0154(14) -0.0045(14)
C34 0.063(2) 0.0466(18) 0.0489(17) 0.0087(14) 0.0170(15) -0.0029(15)
C35 0.0551(16) 0.0395(15) 0.0355(14) 0.0016(12) 0.0090(12) 0.0099(13)
C36 0.068(2) 0.058(2) 0.0367(16) 0.0132(14) 0.0082(14) 0.0142(15)
C37 0.0487(17) 0.072(2) 0.0432(17) 0.0083(15) -0.0022(13) 0.0150(15)
C38 0.0486(16) 0.0453(16) 0.0422(15) -0.0013(13) 0.0024(13) 0.0032(13)
C39 0.0554(17) 0.0328(14) 0.0304(13) -0.0021(12) 0.0043(12) 0.0070(12)
C310 0.0465(15) 0.0309(15) 0.0347(14) -0.0035(12) 0.0087(11) -0.0006(12)
C311 0.078(2) 0.0531(19) 0.0625(18) 0.0140(15) -0.0020(15) 0.0122(16)
C312 0.0739(19) 0.078(2) 0.0381(14) -0.0037(15) 0.0060(13) -0.0031(16)
C313 0.074(2) 0.054(2) 0.0667(19) 0.0122(16) 0.0019(16) -0.0107(16)
C314 0.0631(18) 0.079(2) 0.0461(15) -0.0057(16) 0.0154(13) -0.0035(15)
C315 0.0456(17) 0.068(2) 0.0555(18) -0.0016(16) 0.0036(14) 0.0047(14)
C316 0.081(2) 0.085(3) 0.089(2) -0.026(2) 0.0121(19) 0.0078(19)
C317 0.0427(18) 0.091(3) 0.096(3) 0.009(2) 0.0037(17) 0.0043(17)
C318 0.0525(17) 0.054(2) 0.0586(19) 0.0027(16) -0.0059(14) -0.0011(15)
C319 0.101(3) 0.062(2) 0.130(3) -0.021(2) 0.019(2) 0.006(2)
C320 0.063(2) 0.082(3) 0.098(3) 0.012(2) -0.0007(19) 0.0039(19)

loop_
_atom_type_symbol
_atom_type_description
_atom_type_scat_dispersion_real
_atom_type_scat_dispersion_imag
_atom_type_scat_source
C C 0.0033 0.0016 'International Tables Vol C Tables 4.2.6.8 and 6.1.1.4'
H H 0.0000 0.0000 'International Tables Vol C Tables 4.2.6.8 and 6.1.1.4'
N N 0.0061 0.0033 'International Tables Vol C Tables 4.2.6.8 and 6.1.1.4'

loop_
_geom_angle_atom_site_label_1
_geom_angle_atom_site_label_2
_geom_angle_atom_site_label_3
_geom_angle
_geom_angle_site_symmetry_1
_geom_angle_site_symmetry_3
_geom_angle_publ_flag
C11 N11 C111 117.9(2) . . ?
C11 N11 C112 121.4(2) . . ?
C111 N11 C112 116.0(2) . . ?
C19 N12 C113 118.5(2) . . ?
C19 N12 C114 120.6(2) . . ?
C113 N12 C114 117.3(2) . . ?
C118 N13 C119 111.5(2) . . ?
C118 N13 C120 109.3(2) . . ?
C119 N13 C120 109.0(3) . . ?
C117 N14 C116 110.3(3) . . ?
C117 N14 C115 109.9(2) . . ?
C116 N14 C115 110.9(2) . . ?
C12 C11 N11 119.7(2) . . ?
C12 C11 C110 120.2(2) . . ?
N11 C11 C110 120.1(2) . . ?
C11 C12 C13 120.9(3) . . ?
C11 C12 C115 121.3(3) . . ?
C13 C12 C115 117.7(3) . . ?
C14 C13 C12 120.9(3) . . ?
C14 C13 H13A 119.6 . . ?
C12 C13 H13A 119.6 . . ?
C13 C14 C15 120.0(3) . . ?
C13 C14 H14A 120.0 . . ?
C15 C14 H14A 120.0 . . ?
C14 C15 C16 118.5(3) . . ?
C14 C15 C110 121.2(3) . . ?
C16 C15 C110 120.3(2) . . ?
C17 C16 C15 120.9(3) . . ?
C17 C16 H16A 119.5 . . ?
C15 C16 H16A 119.5 . . ?
C16 C17 C18 120.8(3) . . ?
C16 C17 H17A 119.6 . . ?
C18 C17 H17A 119.6 . . ?
C19 C18 C17 120.6(3) . . ?
C19 C18 C118 121.4(2) . . ?
C17 C18 C118 118.0(2) . . ?
C18 C19 N12 118.8(2) . . ?
C18 C19 C110 120.2(2) . . ?
N12 C19 C110 121.0(2) . . ?
C15 C110 C19 117.0(2) . . ?
C15 C110 C11 116.4(2) . . ?
C19 C110 C11 126.6(2) . . ?
N11 C111 H11A 109.5 . . ?
N11 C111 H11B 109.5 . . ?
H11A C111 H11B 109.5 . . ?
N11 C111 H11C 109.5 . . ?
H11A C111 H11C 109.5 . . ?
H11B C111 H11C 109.5 . . ?
N11 C112 H11D 109.5 . . ?
N11 C112 H11E 109.5 . . ?
H11D C112 H11E 109.5 . . ?
N11 C112 H11F 109.5 . . ?
H11D C112 H11F 109.5 . . ?
H11E C112 H11F 109.5 . . ?
N12 C113 H11G 109.5 . . ?
N12 C113 H11H 109.5 . . ?
H11G C113 H11H 109.5 . . ?
N12 C113 H11I 109.5 . . ?
H11G C113 H11I 109.5 . . ?
H11H C113 H11I 109.5 . . ?
N12 C114 H11J 109.5 . . ?
N12 C114 H11K 109.5 . . ?
H11J C114 H11K 109.5 . . ?
N12 C114 H11L 109.5 . . ?
H11J C114 H11L 109.5 . . ?
H11K C114 H11L 109.5 . . ?
N14 C115 C12 112.7(2) . . ?
N14 C115 H11M 109.1 . . ?
C12 C115 H11M 109.1 . . ?
N14 C115 H11N 109.1 . . ?
C12 C115 H11N 109.1 . . ?
H11M C115 H11N 107.8 . . ?
N14 C116 H11O 109.5 . . ?
N14 C116 H11P 109.5 . . ?
H11O C116 H11P 109.5 . . ?
N14 C116 H11Q 109.5 . . ?
H11O C116 H11Q 109.5 . . ?
H11P C116 H11Q 109.5 . . ?
N14 C117 H11R 109.5 . . ?
N14 C117 H11S 109.5 . . ?
H11R C117 H11S 109.5 . . ?
N14 C117 H11T 109.5 . . ?
H11R C117 H11T 109.5 . . ?
H11S C117 H11T 109.5 . . ?
N13 C118 C18 113.2(2) . . ?
N13 C118 H11U 108.9 . . ?
C18 C118 H11U 108.9 . . ?
N13 C118 H11V 108.9 . . ?
C18 C118 H11V 108.9 . . ?
H11U C118 H11V 107.7 . . ?
N13 C119 H11W 109.5 . . ?
N13 C119 H11X 109.5 . . ?
H11W C119 H11X 109.5 . . ?
N13 C119 H11Y 109.5 . . ?
H11W C119 H11Y 109.5 . . ?
H11X C119 H11Y 109.5 . . ?
N13 C120 H12A 109.5 . . ?
N13 C120 H12B 109.5 . . ?
H12A C120 H12B 109.5 . . ?
N13 C120 H12C 109.5 . . ?
H12A C120 H12C 109.5 . . ?
H12B C120 H12C 109.5 . . ?
C21 N21 C211 120.8(2) . . ?
C21 N21 C212 119.3(2) . . ?
C211 N21 C212 115.5(2) . . ?
C29 N22 C214 120.9(2) . . ?
C29 N22 C213 117.8(2) . . ?
C214 N22 C213 116.8(3) . . ?
C217 N23 C215 110.3(3) . . ?
C217 N23 C216 109.4(3) . . ?
C215 N23 C216 110.7(3) . . ?
C219 N24 C218 111.9(3) . . ?
C219 N24 C220 108.5(3) . . ?
C218 N24 C220 110.1(3) . . ?
C22 C21 N21 119.9(2) . . ?
C22 C21 C210 119.7(3) . . ?
N21 C21 C210 120.4(2) . . ?
C21 C22 C23 120.1(3) . . ?
C21 C22 C215 122.3(3) . . ?
C23 C22 C215 117.6(3) . . ?
C24 C23 C22 121.4(3) . . ?
C24 C23 H23A 119.3 . . ?
C22 C23 H23A 119.3 . . ?
C23 C24 C25 120.5(3) . . ?
C23 C24 H24A 119.7 . . ?
C25 C24 H24A 119.7 . . ?
C24 C25 C26 118.8(3) . . ?
C24 C25 C210 120.9(3) . . ?
C26 C25 C210 120.2(3) . . ?
C27 C26 C25 121.3(3) . . ?
C27 C26 H26A 119.3 . . ?
C25 C26 H26A 119.3 . . ?
C26 C27 C28 120.6(3) . . ?
C26 C27 H27A 119.7 . . ?
C28 C27 H27A 119.7 . . ?
C29 C28 C27 121.3(3) . . ?
C29 C28 C218 121.3(3) . . ?
C27 C28 C218 117.4(3) . . ?
C28 C29 N22 119.5(3) . . ?
C28 C29 C210 119.0(2) . . ?
N22 C29 C210 121.5(2) . . ?
C25 C210 C21 116.8(2) . . ?
C25 C210 C29 117.3(2) . . ?
C21 C210 C29 125.9(2) . . ?
N21 C211 H21B 109.5 . . ?
N21 C211 H21C 109.5 . . ?
H21B C211 H21C 109.5 . . ?
N21 C211 H21D 109.5 . . ?
H21B C211 H21D 109.5 . . ?
H21C C211 H21D 109.5 . . ?
N21 C212 H21E 109.5 . . ?
N21 C212 H21F 109.5 . . ?
H21E C212 H21F 109.5 . . ?
N21 C212 H21G 109.5 . . ?
H21E C212 H21G 109.5 . . ?
H21F C212 H21G 109.5 . . ?
N22 C213 H21H 109.5 . . ?
N22 C213 H21I 109.5 . . ?
H21H C213 H21I 109.5 . . ?
N22 C213 H21J 109.5 . . ?
H21H C213 H21J 109.5 . . ?
H21I C213 H21J 109.5 . . ?
N22 C214 H21K 109.5 . . ?
N22 C214 H21L 109.5 . . ?
H21K C214 H21L 109.5 . . ?
N22 C214 H21M 109.5 . . ?
H21K C214 H21M 109.5 . . ?
H21L C214 H21M 109.5 . . ?
N23 C215 C22 111.9(3) . . ?
N23 C215 H21N 109.2 . . ?
C22 C215 H21N 109.2 . . ?
N23 C215 H21O 109.2 . . ?
C22 C215 H21O 109.2 . . ?
H21N C215 H21O 107.9 . . ?
N23 C216 H21P 109.5 . . ?
N23 C216 H21Q 109.5 . . ?
H21P C216 H21Q 109.5 . . ?
N23 C216 H21R 109.5 . . ?
H21P C216 H21R 109.5 . . ?
H21Q C216 H21R 109.5 . . ?
N23 C217 H21S 109.5 . . ?
N23 C217 H21T 109.5 . . ?
H21S C217 H21T 109.5 . . ?
N23 C217 H21U 109.5 . . ?
H21S C217 H21U 109.5 . . ?
H21T C217 H21U 109.5 . . ?
N24 C218 C28 111.3(2) . . ?
N24 C218 H21V 109.4 . . ?
C28 C218 H21V 109.4 . . ?
N24 C218 H21W 109.4 . . ?
C28 C218 H21W 109.4 . . ?
H21V C218 H21W 108.0 . . ?
N24 C219 H21X 109.5 . . ?
N24 C219 H21Y 109.5 . . ?
H21X C219 H21Y 109.5 . . ?
N24 C219 H21Z 109.5 . . ?
H21X C219 H21Z 109.5 . . ?
H21Y C219 H21Z 109.5 . . ?
N24 C220 H22A 109.5 . . ?
N24 C220 H22B 109.5 . . ?
H22A C220 H22B 109.5 . . ?
N24 C220 H22C 109.5 . . ?
H22A C220 H22C 109.5 . . ?
H22B C220 H22C 109.5 . . ?
C31 N31 C311 119.5(2) . . ?
C31 N31 C312 120.5(2) . . ?
C311 N31 C312 115.4(2) . . ?
C39 N32 C314 118.9(2) . . ?
C39 N32 C313 121.4(2) . . ?
C314 N32 C313 115.7(2) . . ?
C316 N33 C315 111.2(2) . . ?
C316 N33 C317 110.7(3) . . ?
C315 N33 C317 109.7(2) . . ?
C320 N34 C319 109.0(3) . . ?
C320 N34 C318 111.1(3) . . ?
C319 N34 C318 110.7(2) . . ?
C32 C31 N31 119.2(2) . . ?
C32 C31 C310 120.7(2) . . ?
N31 C31 C310 120.1(2) . . ?
C31 C32 C33 120.1(3) . . ?
C31 C32 C315 122.0(3) . . ?
C33 C32 C315 117.8(2) . . ?
C34 C33 C32 120.7(3) . . ?
C34 C33 H33A 119.6 . . ?
C32 C33 H33A 119.6 . . ?
C33 C34 C35 121.3(3) . . ?
C33 C34 H34A 119.3 . . ?
C35 C34 H34A 119.3 . . ?
C34 C35 C36 119.8(3) . . ?
C34 C35 C310 120.1(2) . . ?
C36 C35 C310 120.0(3) . . ?
C37 C36 C35 121.8(3) . . ?
C37 C36 H36A 119.1 . . ?
C35 C36 H36A 119.1 . . ?
C36 C37 C38 120.0(3) . . ?
C36 C37 H37A 120.0 . . ?
C38 C37 H37A 120.0 . . ?
C37 C38 C39 121.0(3) . . ?
C37 C38 C318 117.0(2) . . ?
C39 C38 C318 122.0(2) . . ?
C38 C39 N32 118.8(2) . . ?
C38 C39 C310 120.2(2) . . ?
N32 C39 C310 121.0(2) . . ?
C35 C310 C39 116.8(2) . . ?
C35 C310 C31 116.7(2) . . ?
C39 C310 C31 126.6(2) . . ?
N31 C311 H31A 109.5 . . ?
N31 C311 H31B 109.5 . . ?
H31A C311 H31B 109.5 . . ?
N31 C311 H31C 109.5 . . ?
H31A C311 H31C 109.5 . . ?
H31B C311 H31C 109.5 . . ?
N31 C312 H31D 109.5 . . ?
N31 C312 H31E 109.5 . . ?
H31D C312 H31E 109.5 . . ?
N31 C312 H31F 109.5 . . ?
H31D C312 H31F 109.5 . . ?
H31E C312 H31F 109.5 . . ?
N32 C313 H31G 109.5 . . ?
N32 C313 H31H 109.5 . . ?
H31G C313 H31H 109.5 . . ?
N32 C313 H31I 109.5 . . ?
H31G C313 H31I 109.5 . . ?
H31H C313 H31I 109.5 . . ?
N32 C314 H31J 109.5 . . ?
N32 C314 H31K 109.5 . . ?
H31J C314 H31K 109.5 . . ?
N32 C314 H31L 109.5 . . ?
H31J C314 H31L 109.5 . . ?
H31K C314 H31L 109.5 . . ?
N33 C315 C32 113.1(2) . . ?
N33 C315 H31M 109.0 . . ?
C32 C315 H31M 109.0 . . ?
N33 C315 H31N 109.0 . . ?
C32 C315 H31N 109.0 . . ?
H31M C315 H31N 107.8 . . ?
N33 C316 H31O 109.5 . . ?
N33 C316 H31P 109.5 . . ?
H31O C316 H31P 109.5 . . ?
N33 C316 H31Q 109.5 . . ?
H31O C316 H31Q 109.5 . . ?
H31P C316 H31Q 109.5 . . ?
N33 C317 H31R 109.5 . . ?
N33 C317 H31S 109.5 . . ?
H31R C317 H31S 109.5 . . ?
N33 C317 H31T 109.5 . . ?
H31R C317 H31T 109.5 . . ?
H31S C317 H31T 109.5 . . ?
N34 C318 C38 112.4(3) . . ?
N34 C318 H31U 109.1 . . ?
C38 C318 H31U 109.1 . . ?
N34 C318 H31V 109.1 . . ?
C38 C318 H31V 109.1 . . ?
H31U C318 H31V 107.9 . . ?
N34 C319 H31W 109.5 . . ?
N34 C319 H31X 109.5 . . ?
H31W C319 H31X 109.5 . . ?
N34 C319 H31Y 109.5 . . ?
H31W C319 H31Y 109.5 . . ?
H31X C319 H31Y 109.5 . . ?
N34 C320 H32A 109.5 . . ?
N34 C320 H32B 109.5 . . ?
H32A C320 H32B 109.5 . . ?
N34 C320 H32C 109.5 . . ?
H32A C320 H32C 109.5 . . ?
H32B C320 H32C 109.5 . . ?

loop_
_geom_bond_atom_site_label_1
_geom_bond_atom_site_label_2
_geom_bond_distance
_geom_bond_site_symmetry_2
_geom_bond_publ_flag
N11 C11 1.423(3) . ?
N11 C111 1.436(4) . ?
N11 C112 1.443(3) . ?
N12 C19 1.422(3) . ?
N12 C113 1.433(3) . ?
N12 C114 1.445(3) . ?
N13 C118 1.444(4) . ?
N13 C119 1.449(4) . ?
N13 C120 1.461(4) . ?
N14 C117 1.439(4) . ?
N14 C116 1.450(4) . ?
N14 C115 1.478(4) . ?
C11 C12 1.382(4) . ?
C11 C110 1.455(4) . ?
C12 C13 1.397(4) . ?
C12 C115 1.508(4) . ?
C13 C14 1.362(4) . ?
C13 H13A 0.9300 . ?
C14 C15 1.411(4) . ?
C14 H14A 0.9300 . ?
C15 C16 1.425(4) . ?
C15 C110 1.425(3) . ?
C16 C17 1.338(4) . ?
C16 H16A 0.9300 . ?
C17 C18 1.406(3) . ?
C17 H17A 0.9300 . ?
C18 C19 1.389(4) . ?
C18 C118 1.526(4) . ?
C19 C110 1.446(4) . ?
C111 H11A 0.9600 . ?
C111 H11B 0.9600 . ?
C111 H11C 0.9600 . ?
C112 H11D 0.9600 . ?
C112 H11E 0.9600 . ?
C112 H11F 0.9600 . ?
C113 H11G 0.9600 . ?
C113 H11H 0.9600 . ?
C113 H11I 0.9600 . ?
C114 H11J 0.9600 . ?
C114 H11K 0.9600 . ?
C114 H11L 0.9600 . ?
C115 H11M 0.9700 . ?
C115 H11N 0.9700 . ?
C116 H11O 0.9600 . ?
C116 H11P 0.9600 . ?
C116 H11Q 0.9600 . ?
C117 H11R 0.9600 . ?
C117 H11S 0.9600 . ?
C117 H11T 0.9600 . ?
C118 H11U 0.9700 . ?
C118 H11V 0.9700 . ?
C119 H11W 0.9600 . ?
C119 H11X 0.9600 . ?
C119 H11Y 0.9600 . ?
C120 H12A 0.9600 . ?
C120 H12B 0.9600 . ?
C120 H12C 0.9600 . ?
N21 C21 1.410(3) . ?
N21 C211 1.429(4) . ?
N21 C212 1.440(3) . ?
N22 C29 1.406(3) . ?
N22 C214 1.432(4) . ?
N22 C213 1.448(4) . ?
N23 C217 1.430(4) . ?
N23 C215 1.446(4) . ?
N23 C216 1.456(4) . ?
N24 C219 1.435(4) . ?
N24 C218 1.456(4) . ?
N24 C220 1.473(4) . ?
C21 C22 1.393(4) . ?
C21 C210 1.453(4) . ?
C22 C23 1.409(4) . ?
C22 C215 1.518(4) . ?
C23 C24 1.346(4) . ?
C23 H23A 0.9300 . ?
C24 C25 1.401(4) . ?
C24 H24A 0.9300 . ?
C25 C26 1.415(4) . ?
C25 C210 1.434(4) . ?
C26 C27 1.337(4) . ?
C26 H26A 0.9300 . ?
C27 C28 1.406(4) . ?
C27 H27A 0.9300 . ?
C28 C29 1.396(4) . ?
C28 C218 1.531(4) . ?
C29 C210 1.456(3) . ?
C211 H21B 0.9600 . ?
C211 H21C 0.9600 . ?
C211 H21D 0.9600 . ?
C212 H21E 0.9600 . ?
C212 H21F 0.9600 . ?
C212 H21G 0.9600 . ?
C213 H21H 0.9600 . ?
C213 H21I 0.9600 . ?
C213 H21J 0.9600 . ?
C214 H21K 0.9600 . ?
C214 H21L 0.9600 . ?
C214 H21M 0.9600 . ?
C215 H21N 0.9700 . ?
C215 H21O 0.9700 . ?
C216 H21P 0.9600 . ?
C216 H21Q 0.9600 . ?
C216 H21R 0.9600 . ?
C217 H21S 0.9600 . ?
C217 H21T 0.9600 . ?
C217 H21U 0.9600 . ?
C218 H21V 0.9700 . ?
C218 H21W 0.9700 . ?
C219 H21X 0.9600 . ?
C219 H21Y 0.9600 . ?
C219 H21Z 0.9600 . ?
C220 H22A 0.9600 . ?
C220 H22B 0.9600 . ?
C220 H22C 0.9600 . ?
N31 C31 1.424(3) . ?
N31 C311 1.428(3) . ?
N31 C312 1.449(3) . ?
N32 C39 1.416(3) . ?
N32 C314 1.437(3) . ?
N32 C313 1.449(3) . ?
N33 C316 1.440(4) . ?
N33 C315 1.451(3) . ?
N33 C317 1.452(4) . ?
N34 C320 1.441(4) . ?
N34 C319 1.449(4) . ?
N34 C318 1.453(4) . ?
C31 C32 1.372(4) . ?
C31 C310 1.458(3) . ?
C32 C33 1.408(4) . ?
C32 C315 1.516(4) . ?
C33 C34 1.353(4) . ?
C33 H33A 0.9300 . ?
C34 C35 1.402(4) . ?
C34 H34A 0.9300 . ?
C35 C36 1.410(4) . ?
C35 C310 1.430(3) . ?
C36 C37 1.356(4) . ?
C36 H36A 0.9300 . ?
C37 C38 1.392(3) . ?
C37 H37A 0.9300 . ?
C38 C39 1.397(4) . ?
C38 C318 1.509(4) . ?
C39 C310 1.448(4) . ?
C311 H31A 0.9600 . ?
C311 H31B 0.9600 . ?
C311 H31C 0.9600 . ?
C312 H31D 0.9600 . ?
C312 H31E 0.9600 . ?
C312 H31F 0.9600 . ?
C313 H31G 0.9600 . ?
C313 H31H 0.9600 . ?
C313 H31I 0.9600 . ?
C314 H31J 0.9600 . ?
C314 H31K 0.9600 . ?
C314 H31L 0.9600 . ?
C315 H31M 0.9700 . ?
C315 H31N 0.9700 . ?
C316 H31O 0.9600 . ?
C316 H31P 0.9600 . ?
C316 H31Q 0.9600 . ?
C317 H31R 0.9600 . ?
C317 H31S 0.9600 . ?
C317 H31T 0.9600 . ?
C318 H31U 0.9700 . ?
C318 H31V 0.9700 . ?
C319 H31W 0.9600 . ?
C319 H31X 0.9600 . ?
C319 H31Y 0.9600 . ?
C320 H32A 0.9600 . ?
C320 H32B 0.9600 . ?
C320 H32C 0.9600 . ?

loop_
_geom_torsion_atom_site_label_1
_geom_torsion_atom_site_label_2
_geom_torsion_atom_site_label_3
_geom_torsion_atom_site_label_4
_geom_torsion
_geom_torsion_site_symmetry_1
_geom_torsion_site_symmetry_2
_geom_torsion_site_symmetry_3
_geom_torsion_site_symmetry_4
_geom_torsion_publ_flag
C111 N11 C11 C12 -100.1(3) . . . . ?
C112 N11 C11 C12 54.6(4) . . . . ?
C111 N11 C11 C110 79.8(3) . . . . ?
C112 N11 C11 C110 -125.5(3) . . . . ?
N11 C11 C12 C13 -176.6(2) . . . . ?
C110 C11 C12 C13 3.5(4) . . . . ?
N11 C11 C12 C115 6.2(4) . . . . ?
C110 C11 C12 C115 -173.8(3) . . . . ?
C11 C12 C13 C14 -5.0(5) . . . . ?
C115 C12 C13 C14 172.3(3) . . . . ?
C12 C13 C14 C15 1.1(5) . . . . ?
C13 C14 C15 C16 -177.7(3) . . . . ?
C13 C14 C15 C110 4.4(4) . . . . ?
C14 C15 C16 C17 -176.8(3) . . . . ?
C110 C15 C16 C17 1.2(4) . . . . ?
C15 C16 C17 C18 3.6(4) . . . . ?
C16 C17 C18 C19 -6.0(4) . . . . ?
C16 C17 C18 C118 170.9(3) . . . . ?
C17 C18 C19 N12 -177.0(2) . . . . ?
C118 C18 C19 N12 6.2(4) . . . . ?
C17 C18 C19 C110 3.5(4) . . . . ?
C118 C18 C19 C110 -173.3(2) . . . . ?
C113 N12 C19 C18 -100.7(3) . . . . ?
C114 N12 C19 C18 57.1(3) . . . . ?
C113 N12 C19 C110 78.8(3) . . . . ?
C114 N12 C19 C110 -123.5(3) . . . . ?
C14 C15 C110 C19 174.5(2) . . . . ?
C16 C15 C110 C19 -3.4(4) . . . . ?
C14 C15 C110 C11 -5.6(4) . . . . ?
C16 C15 C110 C11 176.5(3) . . . . ?
C18 C19 C110 C15 1.1(3) . . . . ?
N12 C19 C110 C15 -178.4(2) . . . . ?
C18 C19 C110 C11 -178.8(3) . . . . ?
N12 C19 C110 C11 1.8(4) . . . . ?
C12 C11 C110 C15 1.7(4) . . . . ?
N11 C11 C110 C15 -178.2(2) . . . . ?
C12 C11 C110 C19 -178.4(2) . . . . ?
N11 C11 C110 C19 1.7(4) . . . . ?
C117 N14 C115 C12 171.3(3) . . . . ?
C116 N14 C115 C12 -66.5(4) . . . . ?
C11 C12 C115 N14 140.7(3) . . . . ?
C13 C12 C115 N14 -36.6(4) . . . . ?
C119 N13 C118 C18 -66.8(3) . . . . ?
C120 N13 C118 C18 172.6(2) . . . . ?
C19 C18 C118 N13 145.4(2) . . . . ?
C17 C18 C118 N13 -31.5(4) . . . . ?
C211 N21 C21 C22 -55.1(4) . . . . ?
C212 N21 C21 C22 100.4(3) . . . . ?
C211 N21 C21 C210 126.6(3) . . . . ?
C212 N21 C21 C210 -78.0(3) . . . . ?
N21 C21 C22 C23 176.2(3) . . . . ?
C210 C21 C22 C23 -5.4(4) . . . . ?
N21 C21 C22 C215 -6.2(4) . . . . ?
C210 C21 C22 C215 172.2(3) . . . . ?
C21 C22 C23 C24 8.0(5) . . . . ?
C215 C22 C23 C24 -169.8(3) . . . . ?
C22 C23 C24 C25 -3.0(5) . . . . ?
C23 C24 C25 C26 178.6(3) . . . . ?
C23 C24 C25 C210 -4.4(5) . . . . ?
C24 C25 C26 C27 176.0(3) . . . . ?
C210 C25 C26 C27 -1.0(4) . . . . ?
C25 C26 C27 C28 -4.6(5) . . . . ?
C26 C27 C28 C29 7.4(5) . . . . ?
C26 C27 C28 C218 -169.7(3) . . . . ?
C27 C28 C29 N22 175.8(3) . . . . ?
C218 C28 C29 N22 -7.2(4) . . . . ?
C27 C28 C29 C210 -4.4(4) . . . . ?
C218 C28 C29 C210 172.6(3) . . . . ?
C214 N22 C29 C28 -54.7(4) . . . . ?
C213 N22 C29 C28 100.8(3) . . . . ?
C214 N22 C29 C210 125.5(3) . . . . ?
C213 N22 C29 C210 -79.0(3) . . . . ?
C24 C25 C210 C21 6.6(4) . . . . ?
C26 C25 C210 C21 -176.5(3) . . . . ?
C24 C25 C210 C29 -173.2(3) . . . . ?
C26 C25 C210 C29 3.8(4) . . . . ?
C22 C21 C210 C25 -1.6(4) . . . . ?
N21 C21 C210 C25 176.7(2) . . . . ?
C22 C21 C210 C29 178.1(3) . . . . ?
N21 C21 C210 C29 -3.5(4) . . . . ?
C28 C29 C210 C25 -1.0(4) . . . . ?
N22 C29 C210 C25 178.8(3) . . . . ?
C28 C29 C210 C21 179.2(3) . . . . ?
N22 C29 C210 C21 -1.0(4) . . . . ?
C217 N23 C215 C22 66.5(3) . . . . ?
C216 N23 C215 C22 -172.3(3) . . . . ?
C21 C22 C215 N23 -138.8(3) . . . . ?
C23 C22 C215 N23 38.9(4) . . . . ?
C219 N24 C218 C28 68.3(4) . . . . ?
C220 N24 C218 C28 -171.0(3) . . . . ?
C29 C28 C218 N24 -139.2(3) . . . . ?
C27 C28 C218 N24 38.0(4) . . . . ?
C311 N31 C31 C32 -98.7(3) . . . . ?
C312 N31 C31 C32 56.3(3) . . . . ?
C311 N31 C31 C310 80.2(3) . . . . ?
C312 N31 C31 C310 -124.7(3) . . . . ?
N31 C31 C32 C33 -176.3(2) . . . . ?
C310 C31 C32 C33 4.7(4) . . . . ?
N31 C31 C32 C315 6.6(4) . . . . ?
C310 C31 C32 C315 -172.3(2) . . . . ?
C31 C32 C33 C34 -5.5(4) . . . . ?
C315 C32 C33 C34 171.7(3) . . . . ?
C32 C33 C34 C35 1.1(4) . . . . ?
C33 C34 C35 C36 -176.3(3) . . . . ?
C33 C34 C35 C310 3.8(4) . . . . ?
C34 C35 C36 C37 -177.8(3) . . . . ?
C310 C35 C36 C37 2.0(4) . . . . ?
C35 C36 C37 C38 2.4(5) . . . . ?
C36 C37 C38 C39 -4.6(4) . . . . ?
C36 C37 C38 C318 172.1(3) . . . . ?
C37 C38 C39 N32 -177.3(2) . . . . ?
C318 C38 C39 N32 6.1(4) . . . . ?
C37 C38 C39 C310 2.5(4) . . . . ?
C318 C38 C39 C310 -174.1(3) . . . . ?
C314 N32 C39 C38 -100.8(3) . . . . ?
C313 N32 C39 C38 55.8(3) . . . . ?
C314 N32 C39 C310 79.4(3) . . . . ?
C313 N32 C39 C310 -124.0(3) . . . . ?
C34 C35 C310 C39 175.8(2) . . . . ?
C36 C35 C310 C39 -4.0(3) . . . . ?
C34 C35 C310 C31 -4.4(3) . . . . ?
C36 C35 C310 C31 175.8(2) . . . . ?
C38 C39 C310 C35 1.8(3) . . . . ?
N32 C39 C310 C35 -178.4(2) . . . . ?
C38 C39 C310 C31 -178.0(2) . . . . ?
N32 C39 C310 C31 1.8(4) . . . . ?
C32 C31 C310 C35 0.1(3) . . . . ?
N31 C31 C310 C35 -178.8(2) . . . . ?
C32 C31 C310 C39 179.9(2) . . . . ?
N31 C31 C310 C39 1.0(4) . . . . ?
C316 N33 C315 C32 -63.6(3) . . . . ?
C317 N33 C315 C32 173.6(3) . . . . ?
C31 C32 C315 N33 139.7(3) . . . . ?
C33 C32 C315 N33 -37.4(4) . . . . ?
C320 N34 C318 C38 172.5(3) . . . . ?
C319 N34 C318 C38 -66.3(3) . . . . ?
C37 C38 C318 N34 -37.9(4) . . . . ?
C39 C38 C318 N34 138.9(3) . . . . ?
